data_7008053
loop_
_publ_author_name
'Berthet, Jean-Claude'
'Nierlich, Martine'
'Miquel, Yannick'
'Madic, Charles'
'Ephritikhine, Michel'

_publ_section_title
;
 Selective complexation of uranium(III) over lanthanide(III) triflates
 by 2,2':6',2"-terpyridine. X-Ray crystal structures of
 [M(OTf)3(terpy)2] and [M(OTf)2(terpy)2(py)][OTf](M = Nd, Ce, U) and of
 polynuclear mu-oxo uranium(IV) complexes resulting from hydrolysis.
;
_journal_issue 2
_journal_name_full 'Dalton transactions (Cambridge, England : 2003)'
_journal_page_first 369
_journal_page_last 379
_journal_paper_doi 10.1039/b416189k
_journal_year 2005
_chemical_formula_sum 'C85 H65 I8 N17 O2 U3'
_chemical_formula_weight 3085.83
_space_group_IT_number 2
_symmetry_cell_setting triclinic
_symmetry_space_group_name_Hall '-P 1'
_symmetry_space_group_name_H-M 'P -1'
_atom_sites_solution_hydrogens geom
_atom_sites_solution_primary direct
_atom_sites_solution_secondary difmap
_audit_creation_method SHELXL-97
_cell_angle_alpha 66.26(3)
_cell_angle_beta 88.75(3)
_cell_angle_gamma 86.59(3)
_cell_formula_units_Z 2
_cell_length_a 14.575(3)
_cell_length_b 18.653(4)
_cell_length_c 21.026(4)
_cell_measurement_reflns_used 24436
_cell_measurement_temperature 123(2)
_cell_measurement_theta_max 25
_cell_measurement_theta_min 2
_cell_volume 5223(2)
_computing_cell_refinement 'DENZO(Otwinowski& Minor,1997)'
_computing_data_collection 'DENZO(Otwinowski& Minor,1997)'
_computing_data_reduction 'DENZO(Otwinowski& Minor,1997)'
_computing_molecular_graphics 'SHELXTL (Sheldrick,1997)'
_computing_publication_material 'SHELXTL (Sheldrick,1997)'
_computing_structure_refinement 'SHELXL-93 (Sheldrick, 1990)'
_computing_structure_solution 'SHELXS-86 (Sheldrick, 1990)'
_diffrn_ambient_temperature 123(2)
_diffrn_measured_fraction_theta_full 0.858
_diffrn_measured_fraction_theta_max 0.858
_diffrn_measurement_device 'Nonius Kappa CCD diffractometer'
_diffrn_measurement_method '\f scans with 2\% steps'
_diffrn_radiation_monochromator graphite
_diffrn_radiation_source 'fine-focus sealed tube'
_diffrn_radiation_type MoK\a
_diffrn_radiation_wavelength 0.71073
_diffrn_reflns_av_R_equivalents 0.152
_diffrn_reflns_av_sigmaI/netI 0.224
_diffrn_reflns_limit_h_max 15
_diffrn_reflns_limit_h_min 0
_diffrn_reflns_limit_k_max 21
_diffrn_reflns_limit_k_min -21
_diffrn_reflns_limit_l_max 24
_diffrn_reflns_limit_l_min -24
_diffrn_reflns_number 24436
_diffrn_reflns_theta_full 24.77
_diffrn_reflns_theta_max 24.77
_diffrn_reflns_theta_min 2.53
_diffrn_standards_number 0
_exptl_absorpt_coefficient_mu 7.051
_exptl_absorpt_correction_T_max 0.332
_exptl_absorpt_correction_T_min 0.272
_exptl_absorpt_correction_type refdelf
_exptl_absorpt_process_details 'MULABS in PLATON (Spek, 1998)'
_exptl_crystal_colour red
_exptl_crystal_density_diffrn 1.962
_exptl_crystal_density_meas ?
_exptl_crystal_density_method 'not measured'
_exptl_crystal_description irregular
_exptl_crystal_F_000 2820
_exptl_crystal_size_max 0.350
_exptl_crystal_size_mid 0.150
_exptl_crystal_size_min 0.100
_refine_diff_density_max 3.182
_refine_diff_density_min -2.017
_refine_diff_density_rms 0.319
_refine_ls_extinction_method none
_refine_ls_goodness_of_fit_ref 1.024
_refine_ls_hydrogen_treatment constr
_refine_ls_matrix_type full
_refine_ls_number_parameters 496
_refine_ls_number_reflns 15366
_refine_ls_number_restraints 0
_refine_ls_restrained_S_all 1.024
_refine_ls_R_factor_all 0.2500
_refine_ls_R_factor_gt 0.1249
_refine_ls_shift/su_max 0.001
_refine_ls_shift/su_mean 0.000
_refine_ls_structure_factor_coef Fsqd
_refine_ls_weighting_details 'calc w=1/[\s^2^(Fo^2^)+(0.1804P)^2^+44.0959P] where P=(Fo^2^+2Fc^2^)/3'
_refine_ls_weighting_scheme calc
_refine_ls_wR_factor_gt 0.2972
_refine_ls_wR_factor_ref 0.3757
_reflns_number_gt 6718
_reflns_number_total 15416
_reflns_threshold_expression >2sigma(I)
_cod_data_source_file b416189k.txt
_cod_data_source_block 8.2py
_cod_depositor_comments
;
The following automatic conversions were performed:

'_exptl_crystal_density_meas' value 'none' was changed to '?' - the
value is perceived as not measured.

Automatic conversion script
Id: cif_fix_values 3008 2015-01-20 13:52:24Z robertas 
;
_cod_original_cell_volume 5223.4(18)
_cod_database_code 7008053

loop_
_symmetry_equiv_pos_as_xyz
'x, y, z'
'-x, -y, -z'

loop_
_atom_site_label
_atom_site_type_symbol
_atom_site_fract_x
_atom_site_fract_y
_atom_site_fract_z
_atom_site_U_iso_or_equiv
_atom_site_adp_type
_atom_site_occupancy
_atom_site_symmetry_multiplicity
_atom_site_calc_flag
_atom_site_refinement_flags
_atom_site_disorder_assembly
_atom_site_disorder_group
U1 U 0.12947(11) 1.03373(8) 0.66371(9) 0.0599(5) Uani 1 1 d . . .
U2 U 0.19983(10) 1.09872(8) 0.82197(8) 0.0543(5) Uani 1 1 d . . .
U3 U 0.31937(10) 1.21211(8) 0.93048(8) 0.0536(5) Uani 1 1 d . . .
I1 I -0.0464(2) 0.95597(18) 0.72403(18) 0.0803(10) Uani 1 1 d . . .
I2 I 0.00263(18) 1.06249(15) 0.88112(16) 0.0693(9) Uani 1 1 d . . .
I3 I 0.23288(18) 0.92744(14) 0.93097(15) 0.0620(8) Uani 1 1 d . . .
I4 I 0.50756(18) 1.12892(16) 0.94934(17) 0.0700(8) Uani 1 1 d . . .
I5A I 0.3216(4) 1.7828(3) 0.3921(3) 0.1031(17) Uani 0.70 1 d P . .
I5B I 0.4465(9) 1.7745(6) 0.5022(7) 0.108(5) Uani 0.30 1 d P . .
I6 I -0.1488(2) 1.51907(16) 0.56861(19) 0.0886(11) Uani 1 1 d . . .
I7 I 0.3113(2) 1.13449(19) 1.31425(17) 0.0829(10) Uani 1 1 d . . .
I8 I 0.81680(19) 1.42401(15) 1.01524(16) 0.0732(9) Uani 1 1 d . . .
O1 O 0.2653(16) 1.1450(14) 0.8837(13) 0.056(7) Uiso 1 1 d . . .
O2 O 0.1744(16) 1.0550(14) 0.7473(13) 0.055(6) Uiso 1 1 d . . .
N1 N 0.036(3) 1.072(2) 0.547(2) 0.080(11) Uiso 1 1 d . . .
N2 N 0.167(2) 0.9617(18) 0.5869(17) 0.059(8) Uiso 1 1 d . . .
N3 N 0.186(2) 0.8871(18) 0.7217(17) 0.056(8) Uiso 1 1 d . . .
N4 N 0.046(2) 1.1640(18) 0.6354(16) 0.056(8) Uiso 1 1 d . . .
N5 N 0.197(2) 1.1504(19) 0.5695(17) 0.064(9) Uiso 1 1 d . . .
N6 N 0.302(2) 1.0279(19) 0.6403(18) 0.066(9) Uiso 1 1 d . . .
N7 N 0.112(2) 1.2404(19) 0.7741(17) 0.063(9) Uiso 1 1 d . . .
N8 N 0.2677(19) 1.2067(17) 0.7109(15) 0.051(8) Uiso 1 1 d . . .
N9 N 0.373(2) 1.082(2) 0.7912(18) 0.068(9) Uiso 1 1 d . . .
N10 N 0.148(2) 1.2203(17) 0.9645(16) 0.055(8) Uiso 1 1 d . . .
N11 N 0.226(2) 1.3397(17) 0.8664(16) 0.053(8) Uiso 1 1 d . . .
N12 N 0.374(2) 1.300(2) 0.8043(18) 0.067(9) Uiso 1 1 d . . .
N13 N 0.2925(18) 1.1007(16) 1.0442(15) 0.046(7) Uiso 1 1 d . . .
N14 N 0.3076(17) 1.2477(15) 1.0383(13) 0.037(6) Uiso 1 1 d . . .
N15 N 0.414(2) 1.3250(17) 0.9348(16) 0.054(8) Uiso 1 1 d . . .
C1 C -0.044(3) 1.123(3) 0.542(3) 0.093(15) Uiso 1 1 d . . .
H1 H -0.0808 1.1224 0.5788 0.111 Uiso 1 1 calc R . .
C2 C -0.058(4) 1.176(3) 0.467(3) 0.104(17) Uiso 1 1 d . . .
H2 H -0.1025 1.2168 0.4580 0.125 Uiso 1 1 calc R . .
C3 C -0.010(3) 1.172(3) 0.408(3) 0.090(15) Uiso 1 1 d . . .
H3 H -0.0206 1.2100 0.3635 0.108 Uiso 1 1 calc R . .
C4 C 0.053(4) 1.108(3) 0.422(3) 0.099(16) Uiso 1 1 d . . .
H4 H 0.0775 1.0938 0.3870 0.119 Uiso 1 1 calc R . .
C5 C 0.077(3) 1.066(2) 0.493(2) 0.063(11) Uiso 1 1 d . . .
C6 C 0.151(3) 1.003(3) 0.519(3) 0.083(14) Uiso 1 1 d . . .
C7 C 0.200(3) 0.980(3) 0.471(3) 0.085(14) Uiso 1 1 d . . .
H7 H 0.1836 1.0033 0.4240 0.102 Uiso 1 1 calc R . .
C8 C 0.276(4) 0.921(3) 0.494(3) 0.102(17) Uiso 1 1 d . . .
H8 H 0.3196 0.9143 0.4631 0.122 Uiso 1 1 calc R . .
C9 C 0.278(3) 0.874(3) 0.564(3) 0.085(14) Uiso 1 1 d . . .
H9 H 0.3155 0.8286 0.5813 0.102 Uiso 1 1 calc R . .
C10 C 0.223(3) 0.897(2) 0.608(2) 0.067(11) Uiso 1 1 d . . .
C11 C 0.220(3) 0.850(2) 0.682(2) 0.058(10) Uiso 1 1 d . . .
C12 C 0.252(3) 0.774(3) 0.715(3) 0.086(14) Uiso 1 1 d . . .
H12 H 0.2727 0.7475 0.6876 0.104 Uiso 1 1 calc R . .
C13 C 0.255(3) 0.732(2) 0.788(2) 0.056(10) Uiso 1 1 d . . .
H13 H 0.2808 0.6809 0.8091 0.068 Uiso 1 1 calc R . .
C14 C 0.217(2) 0.770(2) 0.825(2) 0.052(9) Uiso 1 1 d . . .
H14 H 0.2112 0.7454 0.8732 0.063 Uiso 1 1 calc R . .
C15 C 0.184(2) 0.851(2) 0.788(2) 0.055(10) Uiso 1 1 d . . .
H15 H 0.1617 0.8787 0.8142 0.065 Uiso 1 1 calc R . .
C16 C -0.014(3) 1.170(3) 0.680(3) 0.096(16) Uiso 1 1 d . . .
H16 H -0.0193 1.1276 0.7225 0.115 Uiso 1 1 calc R . .
C17 C -0.078(3) 1.246(3) 0.666(3) 0.083(14) Uiso 1 1 d . . .
H17 H -0.1291 1.2480 0.6927 0.100 Uiso 1 1 calc R . .
C18 C -0.052(3) 1.307(3) 0.611(2) 0.073(12) Uiso 1 1 d . . .
H18 H -0.0772 1.3569 0.6020 0.087 Uiso 1 1 calc R . .
C19 C 0.014(3) 1.296(3) 0.567(3) 0.093(15) Uiso 1 1 d . . .
H19 H 0.0219 1.3386 0.5251 0.111 Uiso 1 1 calc R . .
C20 C 0.069(3) 1.230(3) 0.580(2) 0.068(12) Uiso 1 1 d . . .
C21 C 0.135(3) 1.218(3) 0.539(2) 0.074(12) Uiso 1 1 d . . .
C22 C 0.153(3) 1.266(3) 0.470(3) 0.081(13) Uiso 1 1 d . . .
H22 H 0.1116 1.3077 0.4466 0.097 Uiso 1 1 calc R . .
C23 C 0.225(3) 1.254(3) 0.439(2) 0.076(13) Uiso 1 1 d . . .
H23 H 0.2363 1.2918 0.3944 0.091 Uiso 1 1 calc R . .
C24 C 0.288(3) 1.192(3) 0.465(2) 0.082(14) Uiso 1 1 d . . .
H24 H 0.3378 1.1852 0.4389 0.098 Uiso 1 1 calc R . .
C25 C 0.271(3) 1.134(2) 0.537(2) 0.066(11) Uiso 1 1 d . . .
C26 C 0.337(3) 1.075(3) 0.572(2) 0.073(12) Uiso 1 1 d . . .
C27 C 0.424(3) 1.060(3) 0.555(2) 0.070(12) Uiso 1 1 d . . .
H27 H 0.4467 1.0945 0.5129 0.084 Uiso 1 1 calc R . .
C28 C 0.477(3) 1.002(2) 0.592(2) 0.072(12) Uiso 1 1 d . . .
H28 H 0.5323 0.9906 0.5740 0.086 Uiso 1 1 calc R . .
C29 C 0.451(3) 0.954(3) 0.662(2) 0.073(12) Uiso 1 1 d . . .
H29 H 0.4897 0.9144 0.6929 0.088 Uiso 1 1 calc R . .
C30 C 0.362(3) 0.974(2) 0.680(2) 0.061(11) Uiso 1 1 d . . .
H30 H 0.3431 0.9455 0.7251 0.073 Uiso 1 1 calc R . .
C31 C 0.050(3) 1.257(3) 0.809(2) 0.069(12) Uiso 1 1 d . . .
H31 H 0.0338 1.2187 0.8517 0.083 Uiso 1 1 calc R . .
C32 C 0.002(3) 1.333(2) 0.787(2) 0.072(12) Uiso 1 1 d . . .
H32 H -0.0462 1.3413 0.8133 0.087 Uiso 1 1 calc R . .
C33 C 0.025(4) 1.390(3) 0.731(3) 0.102(17) Uiso 1 1 d . . .
H33 H -0.0045 1.4390 0.7169 0.122 Uiso 1 1 calc R . .
C34 C 0.098(3) 1.375(3) 0.690(3) 0.094(16) Uiso 1 1 d . . .
H34 H 0.1140 1.4154 0.6482 0.113 Uiso 1 1 calc R . .
C35 C 0.150(3) 1.294(2) 0.713(2) 0.070(12) Uiso 1 1 d . . .
C36 C 0.226(3) 1.272(2) 0.677(2) 0.058(10) Uiso 1 1 d . . .
C37 C 0.241(3) 1.320(3) 0.610(2) 0.072(12) Uiso 1 1 d . . .
H37 H 0.2024 1.3635 0.5847 0.087 Uiso 1 1 calc R . .
C38 C 0.315(4) 1.300(3) 0.583(3) 0.097(16) Uiso 1 1 d . . .
H38 H 0.3338 1.3345 0.5388 0.117 Uiso 1 1 calc R . .
C39 C 0.364(3) 1.233(2) 0.615(2) 0.062(11) Uiso 1 1 d . . .
H39 H 0.4116 1.2188 0.5920 0.074 Uiso 1 1 calc R . .
C40 C 0.344(3) 1.187(3) 0.680(2) 0.076(13) Uiso 1 1 d . . .
C41 C 0.403(3) 1.115(3) 0.728(2) 0.072(12) Uiso 1 1 d . . .
C42 C 0.485(3) 1.098(3) 0.706(3) 0.093(15) Uiso 1 1 d . . .
H42 H 0.5017 1.1242 0.6597 0.111 Uiso 1 1 calc R . .
C43 C 0.547(3) 1.041(2) 0.753(2) 0.067(11) Uiso 1 1 d . . .
H43 H 0.6057 1.0280 0.7423 0.080 Uiso 1 1 calc R . .
C44 C 0.505(3) 1.006(2) 0.821(2) 0.065(11) Uiso 1 1 d . . .
H44 H 0.5381 0.9651 0.8547 0.078 Uiso 1 1 calc R . .
C45 C 0.429(2) 1.0265(19) 0.8374(19) 0.043(8) Uiso 1 1 d . . .
H45 H 0.4098 1.0025 0.8833 0.052 Uiso 1 1 calc R . .
C46 C 0.100(2) 1.1612(19) 1.0009(17) 0.040(8) Uiso 1 1 d . . .
H46 H 0.1250 1.1108 1.0112 0.048 Uiso 1 1 calc R . .
C47 C 0.015(3) 1.169(3) 1.024(2) 0.068(12) Uiso 1 1 d . . .
H47 H -0.0170 1.1246 1.0469 0.082 Uiso 1 1 calc R . .
C48 C -0.026(3) 1.241(2) 1.017(2) 0.060(11) Uiso 1 1 d . . .
H48 H -0.0836 1.2463 1.0350 0.072 Uiso 1 1 calc R . .
C49 C 0.029(3) 1.305(3) 0.979(2) 0.075(13) Uiso 1 1 d . . .
H49 H 0.0062 1.3546 0.9733 0.090 Uiso 1 1 calc R . .
C50 C 0.112(3) 1.298(2) 0.951(2) 0.067(11) Uiso 1 1 d . . .
C51 C 0.164(3) 1.359(2) 0.905(2) 0.067(11) Uiso 1 1 d . . .
C52 C 0.142(3) 1.441(2) 0.893(2) 0.066(11) Uiso 1 1 d . . .
H52 H 0.1014 1.4541 0.9220 0.079 Uiso 1 1 calc R . .
C53 C 0.183(3) 1.496(3) 0.841(2) 0.077(13) Uiso 1 1 d . . .
H53 H 0.1704 1.5484 0.8317 0.092 Uiso 1 1 calc R . .
C54 C 0.243(2) 1.477(2) 0.8006(19) 0.050(9) Uiso 1 1 d . . .
H54 H 0.2672 1.5163 0.7621 0.060 Uiso 1 1 calc R . .
C55 C 0.269(2) 1.400(2) 0.8145(19) 0.047(9) Uiso 1 1 d . . .
C56 C 0.346(2) 1.374(2) 0.7764(19) 0.049(9) Uiso 1 1 d . . .
C57 C 0.370(3) 1.423(2) 0.711(2) 0.058(10) Uiso 1 1 d . . .
H57 H 0.3447 1.4744 0.6913 0.069 Uiso 1 1 calc R . .
C58 C 0.431(4) 1.397(3) 0.673(3) 0.100(16) Uiso 1 1 d . . .
H58 H 0.4478 1.4273 0.6275 0.120 Uiso 1 1 calc R . .
C59 C 0.469(3) 1.317(3) 0.710(2) 0.078(13) Uiso 1 1 d . . .
H59 H 0.5188 1.2976 0.6922 0.094 Uiso 1 1 calc R . .
C60 C 0.432(3) 1.272(2) 0.768(2) 0.057(10) Uiso 1 1 d . . .
H60 H 0.4462 1.2181 0.7848 0.068 Uiso 1 1 calc R . .
C61 C 0.297(2) 1.0266(19) 1.0503(18) 0.045(9) Uiso 1 1 d . . .
H61 H 0.3218 1.0150 1.0144 0.054 Uiso 1 1 calc R . .
C62 C 0.262(2) 0.963(2) 1.1120(18) 0.048(9) Uiso 1 1 d . . .
H62 H 0.2578 0.9127 1.1140 0.058 Uiso 1 1 calc R . .
C63 C 0.239(2) 0.981(2) 1.163(2) 0.054(10) Uiso 1 1 d . . .
H63 H 0.2194 0.9409 1.2033 0.065 Uiso 1 1 calc R . .
C64 C 0.242(3) 1.054(2) 1.164(2) 0.060(10) Uiso 1 1 d . . .
H64 H 0.2259 1.0634 1.2029 0.072 Uiso 1 1 calc R . .
C65 C 0.269(2) 1.114(2) 1.102(2) 0.055(10) Uiso 1 1 d . . .
C66 C 0.266(2) 1.200(2) 1.0934(19) 0.049(9) Uiso 1 1 d . . .
C67 C 0.224(2) 1.227(2) 1.1394(19) 0.046(9) Uiso 1 1 d . . .
H67 H 0.1946 1.1936 1.1788 0.056 Uiso 1 1 calc R . .
C68 C 0.229(3) 1.300(2) 1.126(2) 0.067(11) Uiso 1 1 d . . .
H68 H 0.1968 1.3206 1.1542 0.080 Uiso 1 1 calc R . .
C69 C 0.276(3) 1.348(3) 1.074(2) 0.069(12) Uiso 1 1 d . . .
H69 H 0.2832 1.3987 1.0705 0.083 Uiso 1 1 calc R . .
C70 C 0.316(2) 1.326(2) 1.0242(19) 0.048(9) Uiso 1 1 d . . .
C71 C 0.378(2) 1.364(2) 0.970(2) 0.054(10) Uiso 1 1 d . . .
C72 C 0.409(3) 1.441(3) 0.954(2) 0.077(13) Uiso 1 1 d . . .
H72 H 0.3815 1.4704 0.9765 0.092 Uiso 1 1 calc R . .
C73 C 0.472(3) 1.473(2) 0.909(2) 0.064(11) Uiso 1 1 d . . .
H73 H 0.4896 1.5235 0.8983 0.077 Uiso 1 1 calc R . .
C74 C 0.510(3) 1.429(3) 0.879(2) 0.076(13) Uiso 1 1 d . . .
H74 H 0.5611 1.4459 0.8506 0.091 Uiso 1 1 calc R . .
C75 C 0.477(3) 1.362(3) 0.891(2) 0.077(13) Uiso 1 1 d . . .
H75 H 0.5011 1.3364 0.8636 0.092 Uiso 1 1 calc R . .
N16 N 0.2274(11) 0.6489(8) 0.6404(8) 0.069(9) Uiso 1 1 d G . .
C76 C 0.2636(12) 0.6272(12) 0.5888(10) 0.093(15) Uiso 1 1 d G . .
H76 H 0.3243 0.6367 0.5748 0.112 Uiso 1 1 calc R . .
C77 C 0.2093(14) 0.5912(13) 0.5581(11) 0.079(13) Uiso 1 1 d G . .
H77 H 0.2336 0.5767 0.5235 0.095 Uiso 1 1 calc R . .
C78 C 0.1188(15) 0.5771(11) 0.5790(11) 0.070(12) Uiso 1 1 d G . .
H78 H 0.0824 0.5530 0.5584 0.083 Uiso 1 1 calc R . .
C79 C 0.0826(14) 0.5988(13) 0.6307(11) 0.083(14) Uiso 1 1 d G . .
H79 H 0.0219 0.5893 0.6447 0.100 Uiso 1 1 calc R . .
C80 C 0.1369(11) 0.6348(11) 0.6614(10) 0.066(11) Uiso 1 1 d G . .
H80 H 0.1127 0.6493 0.6960 0.080 Uiso 1 1 calc R . .
N17 N 0.4839(12) 0.6664(9) 0.8828(9) 0.060(9) Uiso 1 1 d G . .
C81 C 0.4245(13) 0.6722(11) 0.9230(8) 0.068(12) Uiso 1 1 d G . .
H81 H 0.3895 0.6291 0.9457 0.082 Uiso 1 1 calc R . .
C82 C 0.4060(12) 0.7369(14) 0.9371(10) 0.082(14) Uiso 1 1 d G . .
H82 H 0.3674 0.7353 0.9734 0.099 Uiso 1 1 calc R . .
C83 C 0.4461(13) 0.8035(12) 0.8959(11) 0.086(14) Uiso 1 1 d G . .
H83 H 0.4287 0.8507 0.8992 0.104 Uiso 1 1 calc R . .
C84 C 0.5080(14) 0.8017(11) 0.8525(9) 0.046(9) Uiso 1 1 d G . .
H84 H 0.5415 0.8453 0.8279 0.055 Uiso 1 1 calc R . .
C85 C 0.5235(10) 0.7309(11) 0.8434(9) 0.059(10) Uiso 1 1 d G . .
H85 H 0.5630 0.7300 0.8084 0.070 Uiso 1 1 calc R . .

loop_
_atom_site_aniso_label
_atom_site_aniso_U_11
_atom_site_aniso_U_22
_atom_site_aniso_U_33
_atom_site_aniso_U_23
_atom_site_aniso_U_13
_atom_site_aniso_U_12
U1 0.0680(11) 0.0382(8) 0.0624(11) -0.0085(7) -0.0065(8) -0.0018(7)
U2 0.0587(9) 0.0340(8) 0.0587(10) -0.0065(7) -0.0021(7) -0.0020(6)
U3 0.0550(9) 0.0356(8) 0.0605(11) -0.0097(7) 0.0028(7) 0.0001(6)
I1 0.068(2) 0.0680(19) 0.102(3) -0.0308(18) 0.0092(16) -0.0130(14)
I2 0.0593(17) 0.0472(15) 0.088(2) -0.0127(14) 0.0058(14) -0.0053(12)
I3 0.0587(16) 0.0382(13) 0.0692(19) -0.0007(12) 0.0005(13) -0.0046(11)
I4 0.0568(17) 0.0543(16) 0.095(2) -0.0272(15) 0.0009(14) 0.0044(12)
I5A 0.104(4) 0.077(3) 0.127(5) -0.040(3) 0.033(3) -0.026(3)
I5B 0.119(10) 0.054(6) 0.139(11) -0.029(7) 0.061(8) -0.027(6)
I6 0.099(2) 0.0453(16) 0.098(3) -0.0040(16) -0.0185(19) 0.0058(15)
I7 0.072(2) 0.091(2) 0.076(2) -0.0235(18) 0.0072(16) -0.0110(16)
I8 0.0705(18) 0.0425(15) 0.085(2) -0.0051(14) 0.0099(15) 0.0039(12)

loop_
_atom_type_symbol
_atom_type_description
_atom_type_scat_dispersion_real
_atom_type_scat_dispersion_imag
_atom_type_scat_source
C C 0.0033 0.0016 'International Tables Vol C Tables 4.2.6.8 and 6.1.1.4'
H H 0.0000 0.0000 'International Tables Vol C Tables 4.2.6.8 and 6.1.1.4'
N N 0.0061 0.0033 'International Tables Vol C Tables 4.2.6.8 and 6.1.1.4'
O O 0.0106 0.0060 'International Tables Vol C Tables 4.2.6.8 and 6.1.1.4'
I I -0.4742 1.8119 'International Tables Vol C Tables 4.2.6.8 and 6.1.1.4'
U U -9.6767 9.6646 'International Tables Vol C Tables 4.2.6.8 and 6.1.1.4'

loop_
_geom_angle_atom_site_label_1
_geom_angle_atom_site_label_2
_geom_angle_atom_site_label_3
_geom_angle
_geom_angle_site_symmetry_1
_geom_angle_site_symmetry_3
_geom_angle_publ_flag
O2 U1 N4 81.6(10) . . ?
O2 U1 N5 97.0(10) . . ?
N4 U1 N5 63.2(10) . . ?
O2 U1 N2 144.7(10) . . ?
N4 U1 N2 129.6(10) . . ?
N5 U1 N2 86.4(11) . . ?
O2 U1 N6 82.1(10) . . ?
N4 U1 N6 119.3(10) . . ?
N5 U1 N6 61.6(10) . . ?
N2 U1 N6 68.6(10) . . ?
O2 U1 N3 92.0(10) . . ?
N4 U1 N3 164.3(10) . . ?
N5 U1 N3 132.2(10) . . ?
N2 U1 N3 61.6(10) . . ?
N6 U1 N3 73.5(10) . . ?
O2 U1 N1 153.1(10) . . ?
N4 U1 N1 71.5(11) . . ?
N5 U1 N1 70.3(11) . . ?
N2 U1 N1 60.4(11) . . ?
N6 U1 N1 110.0(11) . . ?
N3 U1 N1 114.2(11) . . ?
O2 U1 I1 99.6(6) . . ?
N4 U1 I1 88.8(7) . . ?
N5 U1 I1 144.7(7) . . ?
N2 U1 I1 97.4(7) . . ?
N6 U1 I1 151.6(7) . . ?
N3 U1 I1 78.1(7) . . ?
N1 U1 I1 81.1(8) . . ?
O2 U2 O1 162.5(9) . . ?
O2 U2 N8 79.0(9) . . ?
O1 U2 N8 89.6(9) . . ?
O2 U2 N9 84.2(10) . . ?
O1 U2 N9 78.7(10) . . ?
N8 U2 N9 61.4(10) . . ?
O2 U2 N7 104.4(10) . . ?
O1 U2 N7 81.7(10) . . ?
N8 U2 N7 63.2(9) . . ?
N9 U2 N7 120.8(10) . . ?
O2 U2 I3 89.0(6) . . ?
O1 U2 I3 92.6(6) . . ?
N8 U2 I3 143.7(6) . . ?
N9 U2 I3 83.6(7) . . ?
N7 U2 I3 152.8(7) . . ?
O2 U2 I2 90.7(6) . . ?
O1 U2 I2 106.7(7) . . ?
N8 U2 I2 134.3(6) . . ?
N9 U2 I2 162.2(7) . . ?
N7 U2 I2 77.0(7) . . ?
I3 U2 I2 79.28(8) . . ?
O1 U3 N13 87.0(10) . . ?
O1 U3 N11 98.8(10) . . ?
N13 U3 N11 131.1(9) . . ?
O1 U3 N10 80.7(10) . . ?
N13 U3 N10 71.3(9) . . ?
N11 U3 N10 62.1(9) . . ?
O1 U3 N14 144.3(9) . . ?
N13 U3 N14 64.3(9) . . ?
N11 U3 N14 86.3(9) . . ?
N10 U3 N14 70.6(9) . . ?
O1 U3 N15 155.1(10) . . ?
N13 U3 N15 116.3(9) . . ?
N11 U3 N15 73.0(9) . . ?
N10 U3 N15 113.7(10) . . ?
N14 U3 N15 60.0(9) . . ?
O1 U3 N12 84.5(10) . . ?
N13 U3 N12 164.5(10) . . ?
N11 U3 N12 63.3(10) . . ?
N10 U3 N12 119.9(10) . . ?
N14 U3 N12 128.0(9) . . ?
N15 U3 N12 70.8(10) . . ?
O1 U3 I4 93.6(7) . . ?
N13 U3 I4 81.5(6) . . ?
N11 U3 I4 145.3(7) . . ?
N10 U3 I4 152.4(7) . . ?
N14 U3 I4 102.1(5) . . ?
N15 U3 I4 82.2(6) . . ?
N12 U3 I4 86.0(7) . . ?
U3 O1 U2 168.5(13) . . ?
U1 O2 U2 167.2(13) . . ?
C5 N1 C1 124(4) . . ?
C5 N1 U1 120(3) . . ?
C1 N1 U1 113(3) . . ?
C6 N2 C10 120(4) . . ?
C6 N2 U1 115(3) . . ?
C10 N2 U1 122(3) . . ?
C15 N3 C11 120(3) . . ?
C15 N3 U1 120(3) . . ?
C11 N3 U1 120(2) . . ?
C16 N4 C20 119(4) . . ?
C16 N4 U1 118(3) . . ?
C20 N4 U1 122(3) . . ?
C25 N5 C21 124(4) . . ?
C25 N5 U1 115(3) . . ?
C21 N5 U1 116(3) . . ?
C30 N6 C26 114(4) . . ?
C30 N6 U1 125(3) . . ?
C26 N6 U1 119(3) . . ?
C31 N7 C35 125(4) . . ?
C31 N7 U2 121(3) . . ?
C35 N7 U2 114(3) . . ?
C36 N8 C40 117(3) . . ?
C36 N8 U2 123(2) . . ?
C40 N8 U2 119(2) . . ?
C41 N9 C45 117(4) . . ?
C41 N9 U2 121(3) . . ?
C45 N9 U2 120(3) . . ?
C46 N10 C50 119(3) . . ?
C46 N10 U3 126(2) . . ?
C50 N10 U3 114(2) . . ?
C51 N11 C55 117(3) . . ?
C51 N11 U3 115(2) . . ?
C55 N11 U3 118(2) . . ?
C56 N12 C60 119(3) . . ?
C56 N12 U3 119(3) . . ?
C60 N12 U3 123(3) . . ?
C61 N13 C65 117(3) . . ?
C61 N13 U3 122(2) . . ?
C65 N13 U3 121(2) . . ?
C66 N14 C70 123(3) . . ?
C66 N14 U3 118(2) . . ?
C70 N14 U3 115(2) . . ?
C75 N15 C71 114(4) . . ?
C75 N15 U3 126(3) . . ?
C71 N15 U3 116(2) . . ?
N1 C1 C2 108(4) . . ?
C3 C2 C1 128(5) . . ?
C4 C3 C2 116(5) . . ?
C5 C4 C3 115(5) . . ?
N1 C5 C4 127(4) . . ?
N1 C5 C6 108(4) . . ?
C4 C5 C6 125(4) . . ?
N2 C6 C7 118(4) . . ?
N2 C6 C5 123(4) . . ?
C7 C6 C5 118(4) . . ?
C6 C7 C8 120(5) . . ?
C9 C8 C7 115(5) . . ?
C8 C9 C10 119(5) . . ?
N2 C10 C9 124(4) . . ?
N2 C10 C11 114(4) . . ?
C9 C10 C11 122(4) . . ?
N3 C11 C12 118(4) . . ?
N3 C11 C10 116(4) . . ?
C12 C11 C10 126(4) . . ?
C11 C12 C13 124(5) . . ?
C14 C13 C12 115(4) . . ?
C13 C14 C15 118(4) . . ?
N3 C15 C14 123(4) . . ?
N4 C16 C17 123(5) . . ?
C18 C17 C16 112(5) . . ?
C17 C18 C19 120(5) . . ?
C18 C19 C20 126(5) . . ?
C21 C20 N4 115(4) . . ?
C21 C20 C19 128(5) . . ?
N4 C20 C19 117(4) . . ?
C20 C21 C22 127(4) . . ?
C20 C21 N5 117(4) . . ?
C22 C21 N5 116(4) . . ?
C23 C22 C21 122(5) . . ?
C22 C23 C24 126(5) . . ?
C23 C24 C25 116(4) . . ?
N5 C25 C26 122(4) . . ?
N5 C25 C24 116(4) . . ?
C26 C25 C24 121(4) . . ?
C27 C26 C25 132(4) . . ?
C27 C26 N6 119(4) . . ?
C25 C26 N6 109(4) . . ?
C28 C27 C26 126(5) . . ?
C27 C28 C29 119(4) . . ?
C30 C29 C28 114(4) . . ?
N6 C30 C29 128(4) . . ?
N7 C31 C32 124(4) . . ?
C33 C32 C31 120(5) . . ?
C32 C33 C34 119(5) . . ?
C33 C34 C35 121(5) . . ?
N7 C35 C36 122(4) . . ?
N7 C35 C34 111(4) . . ?
C36 C35 C34 127(4) . . ?
N8 C36 C37 125(4) . . ?
N8 C36 C35 116(4) . . ?
C37 C36 C35 118(4) . . ?
C38 C37 C36 115(5) . . ?
C37 C38 C39 122(5) . . ?
C40 C39 C38 121(5) . . ?
C39 C40 N8 118(4) . . ?
C39 C40 C41 127(4) . . ?
N8 C40 C41 115(4) . . ?
N9 C41 C42 124(5) . . ?
N9 C41 C40 116(4) . . ?
C42 C41 C40 119(4) . . ?
C41 C42 C43 120(5) . . ?
C42 C43 C44 110(4) . . ?
C45 C44 C43 126(4) . . ?
C44 C45 N9 122(4) . . ?
N10 C46 C47 123(3) . . ?
C46 C47 C48 124(4) . . ?
C47 C48 C49 113(4) . . ?
C50 C49 C48 124(4) . . ?
C49 C50 N10 117(4) . . ?
C49 C50 C51 127(4) . . ?
N10 C50 C51 116(4) . . ?
N11 C51 C50 116(4) . . ?
N11 C51 C52 122(4) . . ?
C50 C51 C52 122(4) . . ?
C53 C52 C51 117(4) . . ?
C54 C53 C52 121(5) . . ?
C53 C54 C55 122(4) . . ?
N11 C55 C54 120(3) . . ?
N11 C55 C56 115(3) . . ?
C54 C55 C56 124(3) . . ?
N12 C56 C57 122(4) . . ?
N12 C56 C55 117(3) . . ?
C57 C56 C55 120(3) . . ?
C56 C57 C58 120(4) . . ?
C57 C58 C59 115(5) . . ?
C60 C59 C58 120(5) . . ?
C59 C60 N12 123(4) . . ?
N13 C61 C62 122(3) . . ?
C63 C62 C61 116(4) . . ?
C62 C63 C64 126(4) . . ?
C63 C64 C65 116(4) . . ?
N13 C65 C64 122(4) . . ?
N13 C65 C66 116(3) . . ?
C64 C65 C66 122(4) . . ?
N14 C66 C67 121(3) . . ?
N14 C66 C65 115(3) . . ?
C67 C66 C65 124(3) . . ?
C68 C67 C66 117(4) . . ?
C67 C68 C69 123(4) . . ?
C68 C69 C70 122(4) . . ?
N14 C70 C69 113(3) . . ?
N14 C70 C71 115(3) . . ?
C69 C70 C71 131(4) . . ?
N15 C71 C70 118(3) . . ?
N15 C71 C72 117(4) . . ?
C70 C71 C72 125(4) . . ?
C73 C72 C71 125(5) . . ?
C72 C73 C74 116(5) . . ?
C73 C74 C75 119(5) . . ?
N15 C75 C74 129(5) . . ?
C80 N16 C76 120.0 . . ?
C77 C76 N16 120.0 . . ?
C76 C77 C78 120.0 . . ?
C79 C78 C77 120.0 . . ?
C78 C79 C80 120.0 . . ?
N16 C80 C79 120.0 . . ?
C81 N17 C85 116.9 . . ?
N17 C81 C82 125.2 . . ?
C83 C82 C81 117.1 . . ?
C84 C83 C82 120.1 . . ?
C83 C84 C85 117.5 . . ?
N17 C85 C84 122.1 . . ?

loop_
_geom_bond_atom_site_label_1
_geom_bond_atom_site_label_2
_geom_bond_distance
_geom_bond_site_symmetry_2
_geom_bond_publ_flag
U1 O2 2.08(3) . ?
U1 N4 2.50(3) . ?
U1 N5 2.51(3) . ?
U1 N2 2.52(3) . ?
U1 N6 2.56(3) . ?
U1 N3 2.59(3) . ?
U1 N1 2.65(4) . ?
U1 I1 3.016(3) . ?
U2 O2 2.09(3) . ?
U2 O1 2.10(3) . ?
U2 N8 2.61(3) . ?
U2 N9 2.62(3) . ?
U2 N7 2.67(3) . ?
U2 I3 3.108(3) . ?
U2 I2 3.109(3) . ?
U3 O1 2.07(3) . ?
U3 N13 2.50(3) . ?
U3 N11 2.54(3) . ?
U3 N10 2.60(3) . ?
U3 N14 2.61(3) . ?
U3 N15 2.62(3) . ?
U3 N12 2.63(3) . ?
U3 I4 3.022(3) . ?
N1 C5 1.30(5) . ?
N1 C1 1.44(6) . ?
N2 C6 1.33(5) . ?
N2 C10 1.34(5) . ?
N3 C15 1.29(4) . ?
N3 C11 1.35(5) . ?
N4 C16 1.30(5) . ?
N4 C20 1.37(5) . ?
N5 C25 1.36(5) . ?
N5 C21 1.43(5) . ?
N6 C30 1.30(5) . ?
N6 C26 1.45(5) . ?
N7 C31 1.26(5) . ?
N7 C35 1.40(5) . ?
N8 C36 1.27(4) . ?
N8 C40 1.39(5) . ?
N9 C41 1.30(5) . ?
N9 C45 1.34(4) . ?
N10 C46 1.30(4) . ?
N10 C50 1.42(5) . ?
N11 C51 1.33(5) . ?
N11 C55 1.38(4) . ?
N12 C56 1.31(4) . ?
N12 C60 1.35(5) . ?
N13 C61 1.33(4) . ?
N13 C65 1.37(5) . ?
N14 C66 1.31(4) . ?
N14 C70 1.38(4) . ?
N15 C75 1.30(5) . ?
N15 C71 1.32(4) . ?
C1 C2 1.49(7) . ?
C2 C3 1.44(7) . ?
C3 C4 1.40(6) . ?
C4 C5 1.43(6) . ?
C5 C6 1.48(6) . ?
C6 C7 1.42(6) . ?
C7 C8 1.46(6) . ?
C8 C9 1.38(6) . ?
C9 C10 1.39(6) . ?
C10 C11 1.45(5) . ?
C11 C12 1.36(5) . ?
C12 C13 1.42(6) . ?
C13 C14 1.35(5) . ?
C14 C15 1.44(5) . ?
C16 C17 1.58(6) . ?
C17 C18 1.32(6) . ?
C18 C19 1.37(6) . ?
C19 C20 1.37(6) . ?
C20 C21 1.36(6) . ?
C21 C22 1.38(6) . ?
C22 C23 1.29(6) . ?
C23 C24 1.37(6) . ?
C24 C25 1.49(6) . ?
C25 C26 1.39(6) . ?
C26 C27 1.35(5) . ?
C27 C28 1.28(5) . ?
C28 C29 1.43(6) . ?
C29 C30 1.42(5) . ?
C31 C32 1.44(5) . ?
C32 C33 1.28(6) . ?
C33 C34 1.43(7) . ?
C34 C35 1.54(6) . ?
C35 C36 1.45(5) . ?
C36 C37 1.36(5) . ?
C37 C38 1.31(6) . ?
C38 C39 1.33(6) . ?
C39 C40 1.32(5) . ?
C40 C41 1.53(6) . ?
C41 C42 1.34(6) . ?
C42 C43 1.42(6) . ?
C43 C44 1.44(5) . ?
C44 C45 1.24(5) . ?
C46 C47 1.34(5) . ?
C47 C48 1.38(5) . ?
C48 C49 1.42(5) . ?
C49 C50 1.36(6) . ?
C50 C51 1.42(5) . ?
C51 C52 1.46(5) . ?
C52 C53 1.33(5) . ?
C53 C54 1.33(5) . ?
C54 C55 1.38(5) . ?
C55 C56 1.52(5) . ?
C56 C57 1.37(5) . ?
C57 C58 1.39(6) . ?
C58 C59 1.45(6) . ?
C59 C60 1.29(5) . ?
C61 C62 1.46(5) . ?
C62 C63 1.28(5) . ?
C63 C64 1.37(5) . ?
C64 C65 1.39(5) . ?
C65 C66 1.54(5) . ?
C66 C67 1.37(5) . ?
C67 C68 1.28(5) . ?
C68 C69 1.31(5) . ?
C69 C70 1.38(5) . ?
C70 C71 1.40(5) . ?
C71 C72 1.44(5) . ?
C72 C73 1.29(5) . ?
C73 C74 1.30(5) . ?
C74 C75 1.31(6) . ?
N16 C80 1.388(4) . ?
N16 C76 1.388(4) . ?
C76 C77 1.388(4) . ?
C77 C78 1.388(4) . ?
C78 C79 1.388(4) . ?
C79 C80 1.388(4) . ?
N17 C81 1.227(4) . ?
N17 C85 1.314(4) . ?
C81 C82 1.365(4) . ?
C82 C83 1.355(4) . ?
C83 C84 1.277(4) . ?
C84 C85 1.414(4) . ?
